data_5000209
loop_
_publ_author_name
'Dowty, E'
'Clark, J R'

_journal_name_full 'Solid State Communications'
_journal_page_first 543
_journal_page_last 548
_journal_paper_doi 10.1016/0038-1098(72)90063-4
_journal_volume 10
_journal_year 1972
_chemical_name_mineral Boracite
_chemical_name_systematic 'Trimagnesium heptaborate chloride'
_space_group_IT_number 29
_symmetry_cell_setting orthorhombic
_symmetry_Int_Tables_number 29
_symmetry_space_group_name_Hall 'P 2c -2ac'
_symmetry_space_group_name_H-M 'P c a 21'
_cell_angle_alpha 90
_cell_angle_beta 90
_cell_angle_gamma 90
_cell_formula_units_Z 4
_cell_length_a 8.5496(6)
_cell_length_b 8.5496(6)
_cell_length_c 12.0910(9)
_cell_volume 883.8
_refine_ls_R_factor_all 0.043
_cod_database_code 5000209

loop_
_symmetry_equiv_pos_as_xyz
x,y,z
-x,-y,1/2+z
1/2-x,y,1/2+z
1/2+x,-y,z

loop_
_atom_site_label
_atom_site_type_symbol
_atom_site_symmetry_multiplicity
_atom_site_Wyckoff_symbol
_atom_site_fract_x
_atom_site_fract_y
_atom_site_fract_z
_atom_site_occupancy
_atom_site_attached_hydrogens
_atom_site_calc_flag
Mg1 Mg2+ 4 a 0.2417(2) 0.7488(3) 0.4756(2) 1. 0 d
Mg2 Mg2+ 4 a 0.4851(2) 0.9704(3) 0.2525(2) 1. 0 d
Mg3 Mg2+ 4 a 0.4850(2) 0.5283(3) 0.2500(2) 1. 0 d
B1 B3+ 4 a 0.498(1) 0.998(1) 0.500(1) 1. 0 d
B2 B3+ 4 a 0.256(1) 0.249(1) 0.247(1) 1. 0 d
B3 B3+ 4 a 0.498(1) 0.502(1) 0.500(1) 1. 0 d
B4 B3+ 4 a 0.252(1) 0.404(1) 0.419(1) 1. 0 d
B5 B3+ 4 a 0.254(1) 0.096(1) 0.421(1) 1. 0 d
B6 B3+ 4 a 0.405(1) 0.250(1) 0.572(1) 1. 0 d
B7 B3+ 4 a 0.547(1) 0.750(1) 0.600(1) 1. 0 d
O1 O2- 4 a 0.2672(4) 0.2493(5) 0.4901(4) 1. 0 d
O2 O2- 4 a 0.3324(4) 0.9719(4) 0.4781(4) 1. 0 d
O3 O2- 4 a 0.4106(4) 0.4606(4) 0.4006(4) 1. 0 d
O4 O2- 4 a 0.3289(4) 0.1253(4) 0.3143(4) 1. 0 d
O5 O2- 4 a 0.1643(4) 0.5201(4) 0.4800(4) 1. 0 d
O6 O2- 4 a 0.0896(4) 0.0572(4) 0.4046(4) 1. 0 d
O7 O2- 4 a 0.1770(4) 0.3653(4) 0.3158(4) 1. 0 d
O8 O2- 4 a 0.3830(4) 0.3301(4) 0.1852(4) 1. 0 d
O9 O2- 4 a 0.5385(4) 0.9113(4) 0.6053(4) 1. 0 d
O10 O2- 4 a 0.5337(4) 0.1629(4) 0.5212(4) 1. 0 d
O11 O2- 4 a 0.3609(4) 0.1743(4) 0.6751(4) 1. 0 d
O12 O2- 4 a 0.4504(4) 0.4097(4) 0.5952(4) 1. 0 d
O13 O2- 4 a 0.4574(4) 0.6706(4) 0.5248(4) 1. 0 d
Cl1 Cl1- 4 a 0.2741(1) 0.7494(2) 0.2605 1. 0 d

loop_
_atom_type_symbol
_atom_type_oxidation_number
Mg2+ 2.000
B3+ 3.000
O2- -2.000
Cl1- -1.000
